data_1560882
loop_
_publ_author_name
'Cramer, Alisha J.'
'Cole, Jacqueline M.'

_publ_section_title
;
 Host-guest prospects of neodymium and gadolinium ultraphosphate
 frameworks for nuclear waste storage: Multi-temperature topological
 analysis of nanoporous cages in RP5O14
;
_journal_name_full 'Journal of Solid State Chemistry'
_journal_page_first 250
_journal_page_last 257
_journal_paper_doi 10.1016/j.jssc.2018.07.020
_journal_volume 266
_journal_year 2018
_chemical_formula_sum 'Gd O14 P5'
_chemical_formula_weight 536.10
_space_group_IT_number 14
_space_group_name_Hall '-P 2ybc'
_space_group_name_H-M_alt 'P 1 21/c 1'
_symmetry_cell_setting monoclinic
_symmetry_space_group_name_H-M 'P 1 21/c 1'
_atom_sites_solution_hydrogens none
_atom_sites_solution_primary direct
_atom_sites_solution_secondary difmap
_audit_creation_method SHELXL-97
_cell_angle_alpha 90.00
_cell_angle_beta 90.03(3)
_cell_angle_gamma 90.00
_cell_formula_units_Z 4
_cell_length_a 8.7230(17)
_cell_length_b 8.9210(18)
_cell_length_c 12.958(3)
_cell_measurement_reflns_used 512
_cell_measurement_temperature 360(2)
_cell_measurement_theta_max 28.28
_cell_measurement_theta_min 2.0
_cell_volume 1008.4(4)
_computing_cell_refinement
;
Rigaku CrystalClear-SM Expert 2.0
;
_computing_data_collection 'Rigaku CrystalClear-SM Expert 2.0'
_computing_data_reduction
;
Rigaku CrystalClear-SM Expert 2.0
;
_computing_molecular_graphics
;
SHELXTL-PLUS (Sheldrick, 1995)
;
_computing_publication_material 'SHELXL-97 (Sheldrick, 1997)'
_computing_structure_refinement 'SHELXL-97 (Sheldrick, 1997)'
_computing_structure_solution 'SHELXS-97 (Sheldrick, 1990)'
_diffrn_ambient_temperature 360(2)
_diffrn_measured_fraction_theta_full 0.799
_diffrn_measured_fraction_theta_max 0.799
_diffrn_measurement_device_type 'Rigaku Saturn 724+ CCD'
_diffrn_measurement_method '\w scans'
_diffrn_radiation_monochromator graphite
_diffrn_radiation_source 'fine-focus sealed tube'
_diffrn_radiation_type MoK\a
_diffrn_radiation_wavelength 0.71073
_diffrn_reflns_av_R_equivalents 0.0449
_diffrn_reflns_av_sigmaI/netI 0.0286
_diffrn_reflns_limit_h_max 7
_diffrn_reflns_limit_h_min -11
_diffrn_reflns_limit_k_max 12
_diffrn_reflns_limit_k_min -6
_diffrn_reflns_limit_l_max 17
_diffrn_reflns_limit_l_min -17
_diffrn_reflns_number 4020
_diffrn_reflns_theta_full 30.72
_diffrn_reflns_theta_max 30.72
_diffrn_reflns_theta_min 1.57
_diffrn_standards_decay_% 0
_diffrn_standards_interval_count 0
_diffrn_standards_interval_time 0
_diffrn_standards_number 0
_exptl_absorpt_coefficient_mu 7.460
_exptl_absorpt_correction_T_max 0.105
_exptl_absorpt_correction_T_min 0.069
_exptl_absorpt_correction_type empirical
_exptl_absorpt_process_details
;
T. Higashi, ABSCOR, empirical absorption correction
;
_exptl_crystal_colour colourless
_exptl_crystal_density_diffrn 3.531
_exptl_crystal_density_method 'not measured'
_exptl_crystal_description block
_exptl_crystal_F_000 1004
_exptl_crystal_size_max 0.4
_exptl_crystal_size_mid 0.4
_exptl_crystal_size_min 0.3
_refine_diff_density_max 1.762
_refine_diff_density_min -1.574
_refine_diff_density_rms 0.314
_refine_ls_extinction_coef 0.0173(11)
_refine_ls_extinction_expression Fc^*^=kFc[1+0.001xFc^2^\l^3^/sin(2\q)]^-1/4^
_refine_ls_extinction_method SHELXL
_refine_ls_goodness_of_fit_ref 1.114
_refine_ls_hydrogen_treatment none
_refine_ls_matrix_type full
_refine_ls_number_parameters 183
_refine_ls_number_reflns 2510
_refine_ls_number_restraints 0
_refine_ls_restrained_S_all 1.114
_refine_ls_R_factor_all 0.0410
_refine_ls_R_factor_gt 0.0405
_refine_ls_shift/su_max 0.001
_refine_ls_shift/su_mean 0.000
_refine_ls_structure_factor_coef Fsqd
_refine_ls_weighting_details 'calc w=1/[\s^2^(Fo^2^)+(0.0792P)^2^+2.6713P] where P=(Fo^2^+2Fc^2^)/3'
_refine_ls_weighting_scheme calc
_refine_ls_wR_factor_gt 0.1124
_refine_ls_wR_factor_ref 0.1132
_reflns_number_gt 2471
_reflns_number_total 2510
_reflns_threshold_expression >2sigma(I)
_cod_data_source_file 2gd360i2-3a.cif
_cod_data_source_block 2gd360i2-3a
_cod_original_cell_volume 1008.4(3)
_cod_original_sg_symbol_H-M P2(1)/c
_cod_database_code 1560882

loop_
_symmetry_equiv_pos_as_xyz
'x, y, z'
'-x, y+1/2, -z+1/2'
'-x, -y, -z'
'x, -y-1/2, z-1/2'

loop_
_atom_site_label
_atom_site_type_symbol
_atom_site_fract_x
_atom_site_fract_y
_atom_site_fract_z
_atom_site_U_iso_or_equiv
_atom_site_adp_type
_atom_site_occupancy
_atom_site_symmetry_multiplicity
_atom_site_calc_flag
_atom_site_refinement_flags
_atom_site_disorder_assembly
_atom_site_disorder_group
Gd1 Gd 0.27715(3) 0.19018(2) 0.498999(19) 0.00887(15) Uani 1 1 d . . .
P1 P 0.24346(15) -0.45261(14) 0.33485(10) 0.0095(3) Uani 1 1 d . . .
P2 P 0.22935(17) -0.44924(14) 0.66444(10) 0.0090(3) Uani 1 1 d . . .
P3 P 0.31507(15) -0.24508(13) 0.50015(10) 0.0094(2) Uani 1 1 d . . .
P4 P 0.00495(16) -0.50244(15) 0.17232(9) 0.0088(2) Uani 1 1 d . . .
P5 P 0.50560(17) -0.50406(16) 0.20229(9) 0.0099(2) Uani 1 1 d . . .
O1 O 0.5884(5) -0.3843(5) 0.1489(3) 0.0195(8) Uani 1 1 d . . .
O2 O 0.2084(6) -0.3134(4) 0.5899(4) 0.0152(9) Uani 1 1 d . . .
O3 O 0.2196(7) -0.3097(4) 0.4027(4) 0.0156(9) Uani 1 1 d . . .
O4 O 0.2903(5) -0.0822(5) 0.5006(3) 0.0185(8) Uani 1 1 d . . .
O5 O 0.5310(5) 0.3125(4) 0.4955(4) 0.0161(8) Uani 1 1 d . . .
O6 O 0.1298(5) -0.4188(4) 0.2452(3) 0.0154(8) Uani 1 1 d . . .
O7 O 0.2308(6) 0.4037(5) 0.6146(3) 0.0214(9) Uani 1 1 d . . .
O8 O 0.0826(5) 0.1160(5) 0.3795(3) 0.0174(8) Uani 1 1 d . . .
O9 O 0.0798(5) 0.1226(4) 0.6139(3) 0.0158(7) Uani 1 1 d . . .
O10 O 0.4049(5) -0.4242(5) 0.2882(3) 0.0184(8) Uani 1 1 d . . .
O11 O 0.2236(6) 0.4054(5) 0.3892(3) 0.0202(8) Uani 1 1 d . . .
O12 O 0.0957(5) -0.4162(5) 0.7406(3) 0.0170(8) Uani 1 1 d . . .
O13 O 0.4134(5) 0.1180(5) 0.6483(3) 0.0170(8) Uani 1 1 d . . .
O14 O 0.3766(5) -0.4042(5) 0.7262(3) 0.0188(8) Uani 1 1 d . . .

loop_
_atom_site_aniso_label
_atom_site_aniso_U_11
_atom_site_aniso_U_22
_atom_site_aniso_U_33
_atom_site_aniso_U_23
_atom_site_aniso_U_13
_atom_site_aniso_U_12
Gd1 0.0084(2) 0.00804(18) 0.01011(18) 0.00014(6) 0.00037(13) -0.00012(6)
P1 0.0085(6) 0.0095(5) 0.0104(6) 0.0000(4) -0.0006(4) 0.0007(4)
P2 0.0079(6) 0.0087(5) 0.0104(6) 0.0003(4) 0.0009(4) -0.0005(4)
P3 0.0101(5) 0.0077(5) 0.0106(5) 0.0005(4) 0.0003(4) -0.0004(4)
P4 0.0072(5) 0.0099(5) 0.0094(5) -0.0004(4) 0.0004(5) -0.0001(4)
P5 0.0072(6) 0.0124(5) 0.0102(5) -0.0001(4) 0.0000(5) 0.0008(4)
O1 0.021(2) 0.0213(19) 0.0165(18) 0.0043(15) 0.0047(15) -0.0036(16)
O2 0.014(2) 0.018(2) 0.014(2) 0.0066(12) 0.0042(17) 0.0030(13)
O3 0.016(2) 0.0137(19) 0.018(2) -0.0060(12) 0.0021(18) 0.0044(13)
O4 0.024(2) 0.0045(15) 0.027(2) 0.0007(13) 0.002(2) 0.0025(13)
O5 0.0059(18) 0.0200(18) 0.022(2) 0.0011(13) 0.0007(17) -0.0009(11)
O6 0.0147(19) 0.0138(17) 0.0179(18) 0.0040(14) -0.0087(15) -0.0027(14)
O7 0.027(2) 0.0113(17) 0.026(2) -0.0083(15) 0.0034(18) 0.0000(17)
O8 0.0133(19) 0.0155(18) 0.0234(19) -0.0045(15) -0.0033(15) -0.0006(15)
O9 0.0130(18) 0.0177(18) 0.0167(17) 0.0056(14) 0.0058(14) -0.0015(15)
O10 0.013(2) 0.0193(18) 0.023(2) -0.0084(15) 0.0072(15) -0.0042(15)
O11 0.026(2) 0.0116(17) 0.023(2) 0.0060(15) -0.0034(17) 0.0007(17)
O12 0.016(2) 0.0175(18) 0.0179(18) 0.0022(14) 0.0080(15) 0.0008(14)
O13 0.014(2) 0.0193(19) 0.0174(18) 0.0055(14) -0.0047(14) 0.0022(15)
O14 0.017(2) 0.0122(17) 0.027(2) 0.0029(15) -0.0068(16) -0.0016(15)

loop_
_atom_type_symbol
_atom_type_description
_atom_type_scat_dispersion_real
_atom_type_scat_dispersion_imag
_atom_type_scat_source
O O 0.0106 0.0060 'International Tables Vol C Tables 4.2.6.8 and 6.1.1.4'
P P 0.1023 0.0942 'International Tables Vol C Tables 4.2.6.8 and 6.1.1.4'
Gd Gd -0.1653 3.9035 'International Tables Vol C Tables 4.2.6.8 and 6.1.1.4'

loop_
_geom_angle_atom_site_label_1
_geom_angle_atom_site_label_2
_geom_angle_atom_site_label_3
_geom_angle
_geom_angle_site_symmetry_1
_geom_angle_site_symmetry_3
O1 Gd1 O9 144.17(16) 2_655 .
O1 Gd1 O13 109.95(14) 2_655 .
O9 Gd1 O13 77.27(15) . .
O1 Gd1 O8 75.37(16) 2_655 .
O9 Gd1 O8 79.60(14) . .
O13 Gd1 O8 144.36(16) . .
O1 Gd1 O4 72.56(14) 2_655 .
O9 Gd1 O4 76.90(14) . .
O13 Gd1 O4 72.33(14) . .
O8 Gd1 O4 76.28(14) . .
O1 Gd1 O11 80.88(16) 2_655 .
O9 Gd1 O11 115.54(15) . .
O13 Gd1 O11 142.26(15) . .
O8 Gd1 O11 72.77(15) . .
O4 Gd1 O11 143.30(14) . .
O1 Gd1 O7 143.21(16) 2_655 .
O9 Gd1 O7 72.09(15) . .
O13 Gd1 O7 78.16(16) . .
O8 Gd1 O7 119.49(16) . .
O4 Gd1 O7 140.99(14) . .
O11 Gd1 O7 73.33(17) . .
O1 Gd1 O5 70.19(16) 2_655 .
O9 Gd1 O5 141.30(15) . .
O13 Gd1 O5 71.59(15) . .
O8 Gd1 O5 138.35(16) . .
O4 Gd1 O5 113.53(13) . .
O11 Gd1 O5 79.21(15) . .
O7 Gd1 O5 79.42(15) . .
O11 P1 O10 115.9(3) 1_545 .
O11 P1 O6 116.9(3) 1_545 .
O10 P1 O6 104.8(2) . .
O11 P1 O3 114.9(3) 1_545 .
O10 P1 O3 101.9(3) . .
O6 P1 O3 100.2(3) . .
O7 P2 O12 117.2(3) 1_545 .
O7 P2 O2 115.1(3) 1_545 .
O12 P2 O2 99.1(3) . .
O7 P2 O14 116.7(3) 1_545 .
O12 P2 O14 104.0(2) . .
O2 P2 O14 102.3(3) . .
O4 P3 O5 122.5(2) . 3_656
O4 P3 O2 106.7(2) . .
O5 P3 O2 110.2(3) 3_656 .
O4 P3 O3 106.3(2) . .
O5 P3 O3 110.7(3) 3_656 .
O2 P3 O3 97.5(3) . .
O9 P4 O8 121.5(2) 4 2_545
O9 P4 O12 106.1(2) 4 3_546
O8 P4 O12 111.3(2) 2_545 3_546
O9 P4 O6 109.7(2) 4 .
O8 P4 O6 106.5(2) 2_545 .
O12 P4 O6 99.5(2) 3_546 .
O1 P5 O13 123.3(2) . 4
O1 P5 O10 106.1(2) . .
O13 P5 O10 109.9(2) 4 .
O1 P5 O14 109.2(3) . 3_646
O13 P5 O14 105.7(2) 4 3_646
O10 P5 O14 100.3(2) . 3_646
P5 O1 Gd1 147.2(3) . 2_645
P2 O2 P3 132.4(3) . .
P1 O3 P3 131.4(3) . .
P3 O4 Gd1 174.2(3) . .
P3 O5 Gd1 129.6(2) 3_656 .
P1 O6 P4 140.6(3) . .
P2 O7 Gd1 165.1(3) 1_565 .
P4 O8 Gd1 149.9(3) 2 .
P4 O9 Gd1 147.1(3) 4_556 .
P1 O10 P5 134.5(3) . .
P1 O11 Gd1 160.6(3) 1_565 .
P2 O12 P4 140.5(3) . 3_546
P5 O13 Gd1 148.5(3) 4_556 .
P2 O14 P5 133.5(3) . 3_646

loop_
_geom_bond_atom_site_label_1
_geom_bond_atom_site_label_2
_geom_bond_distance
_geom_bond_site_symmetry_2
Gd1 O1 2.343(4) 2_655
Gd1 O9 2.355(4) .
Gd1 O13 2.360(4) .
Gd1 O8 2.390(4) .
Gd1 O4 2.432(4) .
Gd1 O11 2.435(4) .
Gd1 O7 2.457(4) .
Gd1 O5 2.469(4) .
P1 O11 1.459(4) 1_545
P1 O10 1.554(4) .
P1 O6 1.556(4) .
P1 O3 1.562(4) .
P2 O7 1.462(4) 1_545
P2 O12 1.556(4) .
P2 O2 1.560(4) .
P2 O14 1.566(4) .
P3 O4 1.469(4) .
P3 O5 1.472(4) 3_656
P3 O2 1.609(5) .
P3 O3 1.619(5) .
P4 O9 1.466(4) 4
P4 O8 1.467(4) 2_545
P4 O12 1.604(4) 3_546
P4 O6 1.623(4) .
P5 O1 1.464(4) .
P5 O13 1.472(4) 4
P5 O10 1.588(4) .
P5 O14 1.607(4) 3_646
O1 Gd1 2.343(4) 2_645
O5 P3 1.472(4) 3_656
O7 P2 1.462(4) 1_565
O8 P4 1.467(4) 2
O9 P4 1.466(4) 4_556
O11 P1 1.459(4) 1_565
O12 P4 1.604(4) 3_546
O13 P5 1.472(4) 4_556
O14 P5 1.607(4) 3_646

_cod_database_fobs_code 1560882
